data_4343452
loop_
_publ_author_name
'Huang, Chun-Zuo'
'Liu, Biao'
'Wen, Lei'
'Zhuang, Rong-Chuan'
'Zhao, Jing-Tai'
'Pan, Yuanming'
'Mi, Jin-Xiao'
'Huang, Ya-Xi'

_publ_section_title
;
 Dimensional Reduction From 2D Layer to 1D Band for Germanophosphates
 Induced by the &quot;Tailor Effect&quot; of Fluoride.
;
_journal_issue 14
_journal_name_full 'Inorganic chemistry'
_journal_page_first 6978
_journal_page_last 6985
_journal_paper_doi 10.1021/acs.inorgchem.5b00973
_journal_volume 54
_journal_year 2015
_chemical_formula_sum 'Co F2 Ge2 H8 K4 O20 P4'
_chemical_formula_weight 850.45
_space_group_crystal_system monoclinic
_space_group_IT_number 14
_space_group_name_Hall '-P 2ybc'
_space_group_name_H-M_alt 'P 1 21/c 1'
_symmetry_space_group_name_Hall '-P 2ybc'
_symmetry_space_group_name_H-M 'P 1 21/c 1'
_atom_sites_solution_hydrogens difmap
_audit_creation_method SHELXL-2014/7
_cell_angle_alpha 90
_cell_angle_beta 116.19(3)
_cell_angle_gamma 90
_cell_formula_units_Z 4
_cell_length_a 9.946(4)
_cell_length_b 16.132(7)
_cell_length_c 12.653(4)
_cell_measurement_reflns_used 4371
_cell_measurement_temperature 173(2)
_cell_measurement_theta_max 28.804
_cell_measurement_theta_min 2.194
_cell_volume 1821.7(13)
_computing_cell_refinement 'SAINT (Bruker, 2001)'
_computing_data_collection 'SAINT (Bruker, 2001)'
_computing_data_reduction 'SAINT (Bruker, 2001)'
_computing_molecular_graphics 'DIAMOND (Brandenburg, 2005) '
_computing_publication_material 'SHELXL-2014/7 (Sheldrick, 2014) and WinGX (Farrugia, 2014)'
_computing_structure_refinement 'SHELXL-2014/7 (Sheldrick, 2014)'
_computing_structure_solution 'SHELXL-2014/7 (Sheldrick, 2014)'
_diffrn_ambient_temperature 173(2)
_diffrn_measured_fraction_theta_full 0.998
_diffrn_measured_fraction_theta_max 0.920
_diffrn_measurement_device_type 'Bruker Diffraction CCD area-detector'
_diffrn_measurement_method '1265 images,\f=0, 90, 180 degree, and \D\w=0.3 degree, \c= 54.74 degree'
_diffrn_radiation_type MoK\a
_diffrn_radiation_wavelength 0.71073
_diffrn_reflns_av_R_equivalents 0.0412
_diffrn_reflns_av_unetI/netI 0.0578
_diffrn_reflns_laue_measured_fraction_full 0.998
_diffrn_reflns_laue_measured_fraction_max 0.920
_diffrn_reflns_limit_h_max 13
_diffrn_reflns_limit_h_min -13
_diffrn_reflns_limit_k_max 21
_diffrn_reflns_limit_k_min -15
_diffrn_reflns_limit_l_max 16
_diffrn_reflns_limit_l_min -16
_diffrn_reflns_number 11253
_diffrn_reflns_point_group_measured_fraction_full 0.998
_diffrn_reflns_point_group_measured_fraction_max 0.920
_diffrn_reflns_theta_full 25.242
_diffrn_reflns_theta_max 28.804
_diffrn_reflns_theta_min 2.194
_exptl_absorpt_coefficient_mu 5.570
_exptl_absorpt_correction_type multi-scan
_exptl_absorpt_process_details 'SMART (Bruker, 2001)'
_exptl_crystal_colour pink
_exptl_crystal_density_diffrn 3.101
_exptl_crystal_density_method 'not measured'
_exptl_crystal_description rod
_exptl_crystal_F_000 1652
_exptl_crystal_size_max 0.100
_exptl_crystal_size_mid 0.050
_exptl_crystal_size_min 0.030
_exptl_transmission_factor_max 0.846
_exptl_transmission_factor_min 0.723
_refine_diff_density_max 1.328
_refine_diff_density_min -0.788
_refine_diff_density_rms 0.197
_refine_ls_extinction_method none
_refine_ls_goodness_of_fit_ref 1.037
_refine_ls_hydrogen_treatment refxyz
_refine_ls_matrix_type full
_refine_ls_number_parameters 325
_refine_ls_number_reflns 4373
_refine_ls_number_restraints 14
_refine_ls_restrained_S_all 1.036
_refine_ls_R_factor_all 0.0567
_refine_ls_R_factor_gt 0.0419
_refine_ls_shift/su_max 0.000
_refine_ls_shift/su_mean 0.000
_refine_ls_structure_factor_coef Fsqd
_refine_ls_weighting_details 'w=1/[\s^2^(Fo^2^)+(0.0462P)^2^+2.7673P] where P=(Fo^2^+2Fc^2^)/3'
_refine_ls_weighting_scheme calc
_refine_ls_wR_factor_gt 0.0970
_refine_ls_wR_factor_ref 0.1025
_reflns_Friedel_coverage 0.000
_reflns_number_gt 3492
_reflns_number_total 4373
_reflns_threshold_expression 'I > 2\s(I)'
_cod_data_source_file ic5b00973_si_005.cif
_cod_data_source_block P21/c
_cod_depositor_comments
;
The following automatic conversions were performed:

'_exptl_absorpt_correction_type' value 'multi scan' changed to
'multi-scan' according to
/usr/data/users/saulius/crontab/automatic-downloads/rss-feeds/ACS/lib/dictionaries/cif_core.dic
dictionary named 'cif_core.dic' version 2.4.2 from 2011-04-26.

Automatic conversion script
Id: cif_fix_values 3271 2015-04-21 07:52:19Z andrius 

 Adding full bibliography for 4343450--4343453.cif.
;
_cod_original_cell_volume 1821.6(13)
_cod_database_code 4343452
_shelx_shelxl_version_number 2014/7
_shelx_space_group_comment
;
The symmetry employed for this shelxl refinement is uniquely defined
by the following loop, which should always be used as a source of
symmetry information in preference to the above space-group names.
They are only intended as comments.
;
_shelx_estimated_absorpt_t_min 0.606
_shelx_estimated_absorpt_t_max 0.851

loop_
_space_group_symop_operation_xyz
'x, y, z'
'-x, y+1/2, -z+1/2'
'-x, -y, -z'
'x, -y-1/2, z-1/2'

loop_
_atom_site_label
_atom_site_type_symbol
_atom_site_fract_x
_atom_site_fract_y
_atom_site_fract_z
_atom_site_U_iso_or_equiv
_atom_site_adp_type
_atom_site_occupancy
_atom_site_site_symmetry_order
_atom_site_calc_flag
_atom_site_refinement_flags_posn
_atom_site_refinement_flags_adp
_atom_site_refinement_flags_occupancy
Ge1 Ge 0.49408(6) 0.46609(3) 0.22463(4) 0.00567(13) Uani 1 1 d . . .
Ge2 Ge 0.00636(6) 0.41952(3) 0.24146(4) 0.00556(13) Uani 1 1 d . . .
Co1 Co 0.5000 0.5000 0.5000 0.0069(2) Uani 1 2 d S . P
Co2 Co 0.0000 0.5000 0.5000 0.0062(2) Uani 1 2 d S . P
P1 P 0.32596(14) 0.34307(8) 0.32629(11) 0.0069(3) Uani 1 1 d . . .
P2 P 0.22969(14) 0.56177(8) 0.24116(11) 0.0064(3) Uani 1 1 d . . .
P3 P 0.77754(14) 0.56441(8) 0.23382(11) 0.0057(3) Uani 1 1 d . . .
P4 P 0.78071(14) 0.34852(8) 0.32905(11) 0.0062(3) Uani 1 1 d . . .
F1 F -0.0797(3) 0.38079(17) 0.0920(2) 0.0094(6) Uani 1 1 d . . .
F2 F 0.4076(3) 0.44766(18) 0.0688(2) 0.0101(6) Uani 1 1 d . . .
O1 O 0.3883(4) 0.3895(2) 0.4412(3) 0.0105(7) Uani 1 1 d . . .
O2 O 0.5847(4) 0.4901(2) 0.3805(3) 0.0071(7) Uani 1 1 d D . .
H2 H 0.668(4) 0.469(4) 0.409(6) 0.050 Uiso 1 1 d D U .
O3 O 0.3051(4) 0.5613(2) 0.3745(3) 0.0103(7) Uani 1 1 d . . .
O4 O 0.0904(4) 0.4575(2) 0.3924(3) 0.0087(7) Uani 1 1 d D U .
H4 H 0.179(3) 0.469(4) 0.413(6) 0.050 Uiso 1 1 d D U .
O5 O 0.8596(4) 0.5778(2) 0.3651(3) 0.0090(7) Uani 1 1 d . . .
O6 O 0.8400(4) 0.4026(2) 0.4369(3) 0.0097(7) Uani 1 1 d . . .
O7 O 0.3639(4) 0.3854(2) 0.2330(3) 0.0080(7) Uani 1 1 d . . .
O8 O 0.6320(4) 0.3837(2) 0.2333(3) 0.0080(7) Uani 1 1 d . . .
O9 O 0.3492(4) 0.5509(2) 0.1940(3) 0.0083(7) Uani 1 1 d . . .
O10 O 0.6102(4) 0.5498(2) 0.1936(3) 0.0079(7) Uani 1 1 d . . .
O11 O 0.1528(4) 0.3363(2) 0.2731(3) 0.0068(7) Uani 1 1 d . . .
O12 O 0.1123(4) 0.4918(2) 0.1888(3) 0.0072(7) Uani 1 1 d . . .
O13 O 0.8933(4) 0.3398(2) 0.2753(3) 0.0073(7) Uani 1 1 d . . .
O14 O 0.8431(4) 0.4939(2) 0.1892(3) 0.0080(7) Uani 1 1 d . . .
O15 O 0.3846(4) 0.2539(2) 0.3426(3) 0.0105(7) Uani 1 1 d . . .
O16 O 0.1455(4) 0.6425(2) 0.1922(3) 0.0113(7) Uani 1 1 d . . .
O17 O 0.7897(4) 0.6431(2) 0.1688(3) 0.0096(7) Uani 1 1 d D . .
H17 H 0.731(7) 0.682(3) 0.159(6) 0.050 Uiso 1 1 d D U .
O18 O 0.7490(4) 0.2613(2) 0.3601(3) 0.0114(8) Uani 1 1 d D . .
H18 H 0.789(8) 0.219(3) 0.352(7) 0.050 Uiso 1 1 d D U .
OW1 O 0.1496(5) 0.2776(2) 0.5154(3) 0.0179(9) Uani 1 1 d D . .
HW1A H 0.121(8) 0.291(5) 0.448(3) 0.050 Uiso 1 1 d D U .
HW1B H 0.160(9) 0.324(2) 0.544(6) 0.050 Uiso 1 1 d D U .
OW2 O 0.6393(5) 0.2259(3) 0.0587(4) 0.0240(9) Uani 1 1 d D . .
HW2A H 0.659(9) 0.1754(18) 0.077(7) 0.050 Uiso 1 1 d D U .
HW2B H 0.583(7) 0.226(5) -0.014(2) 0.050 Uiso 1 1 d D U .
K1 K 0.12244(13) 0.10313(8) 0.50198(9) 0.0139(2) Uani 1 1 d . . .
K2 K 0.62515(13) 0.39194(7) 0.01057(10) 0.0135(2) Uani 1 1 d . . .
K3 K 0.94052(13) 0.21229(7) 0.13227(10) 0.0151(3) Uani 1 1 d . . .
K4 K 0.45504(15) 0.19692(10) 0.16674(12) 0.0299(3) Uani 1 1 d . . .

loop_
_atom_site_aniso_label
_atom_site_aniso_U_11
_atom_site_aniso_U_22
_atom_site_aniso_U_33
_atom_site_aniso_U_23
_atom_site_aniso_U_13
_atom_site_aniso_U_12
Ge1 0.0044(3) 0.0067(3) 0.0065(3) -0.00004(19) 0.0030(2) -0.00001(19)
Ge2 0.0051(3) 0.0062(3) 0.0063(2) -0.00054(19) 0.0033(2) -0.00014(19)
Co1 0.0063(5) 0.0089(5) 0.0061(4) -0.0015(4) 0.0034(4) -0.0013(4)
Co2 0.0062(5) 0.0072(5) 0.0058(4) -0.0006(3) 0.0031(4) 0.0000(4)
P1 0.0069(6) 0.0059(6) 0.0095(6) -0.0001(5) 0.0049(5) -0.0007(5)
P2 0.0059(6) 0.0069(6) 0.0073(6) 0.0000(5) 0.0038(5) -0.0003(5)
P3 0.0051(6) 0.0059(6) 0.0074(6) 0.0002(5) 0.0039(5) 0.0000(5)
P4 0.0055(6) 0.0068(6) 0.0072(6) 0.0003(5) 0.0037(5) 0.0005(5)
F1 0.0078(15) 0.0119(15) 0.0093(14) -0.0020(11) 0.0043(12) -0.0012(11)
F2 0.0083(15) 0.0132(15) 0.0073(14) -0.0006(11) 0.0020(12) 0.0006(11)
O1 0.0123(19) 0.0077(18) 0.0135(18) -0.0034(14) 0.0074(15) -0.0056(14)
O2 0.0044(17) 0.0118(18) 0.0065(17) -0.0018(13) 0.0036(14) 0.0010(14)
O3 0.0075(18) 0.0143(19) 0.0087(17) -0.0005(14) 0.0030(15) 0.0011(14)
O4 0.0073(11) 0.0098(11) 0.0084(10) -0.0013(8) 0.0031(8) 0.0000(8)
O5 0.0112(19) 0.0077(18) 0.0073(16) -0.0013(13) 0.0033(14) 0.0011(14)
O6 0.0123(19) 0.0092(18) 0.0081(17) 0.0008(13) 0.0050(15) -0.0023(14)
O7 0.0086(18) 0.0097(18) 0.0077(16) -0.0013(13) 0.0054(14) -0.0046(14)
O8 0.0052(17) 0.0094(18) 0.0075(16) -0.0001(13) 0.0010(14) 0.0015(13)
O9 0.0088(18) 0.0062(17) 0.0106(17) 0.0014(13) 0.0050(15) 0.0020(13)
O10 0.0079(18) 0.0070(18) 0.0092(17) 0.0019(13) 0.0041(14) -0.0010(13)
O11 0.0039(17) 0.0062(17) 0.0104(17) 0.0012(13) 0.0033(14) -0.0007(13)
O12 0.0064(18) 0.0057(17) 0.0121(17) -0.0015(13) 0.0066(14) -0.0005(13)
O13 0.0089(18) 0.0040(17) 0.0126(17) -0.0013(13) 0.0081(15) -0.0015(13)
O14 0.0066(18) 0.0080(17) 0.0102(17) 0.0000(13) 0.0044(14) 0.0013(13)
O15 0.0073(18) 0.0079(18) 0.0152(18) 0.0003(14) 0.0040(15) 0.0010(13)
O16 0.0087(18) 0.0104(18) 0.0158(18) 0.0020(14) 0.0063(15) 0.0015(14)
O17 0.0085(19) 0.0076(18) 0.0155(18) 0.0009(14) 0.0079(15) 0.0018(14)
O18 0.015(2) 0.0069(18) 0.0183(19) 0.0008(15) 0.0125(16) 0.0006(14)
OW1 0.021(2) 0.014(2) 0.017(2) 0.0018(16) 0.0069(18) 0.0033(17)
OW2 0.023(2) 0.022(2) 0.021(2) -0.0013(19) 0.0046(19) -0.0050(19)
K1 0.0104(6) 0.0207(6) 0.0108(5) 0.0022(4) 0.0048(5) 0.0012(4)
K2 0.0116(6) 0.0168(6) 0.0122(5) 0.0028(4) 0.0054(5) 0.0022(4)
K3 0.0153(6) 0.0136(6) 0.0157(6) -0.0023(4) 0.0063(5) 0.0019(4)
K4 0.0194(7) 0.0519(10) 0.0209(7) 0.0032(6) 0.0113(6) 0.0088(6)

loop_
_atom_type_symbol
_atom_type_description
_atom_type_scat_dispersion_real
_atom_type_scat_dispersion_imag
_atom_type_scat_source
F F 0.0171 0.0103 'International Tables Vol C Tables 4.2.6.8 and 6.1.1.4'
Co Co 0.3494 0.9721 'International Tables Vol C Tables 4.2.6.8 and 6.1.1.4'
Ge Ge 0.1547 1.8001 'International Tables Vol C Tables 4.2.6.8 and 6.1.1.4'
H H 0.0000 0.0000 'International Tables Vol C Tables 4.2.6.8 and 6.1.1.4'
K K 0.2009 0.2494 'International Tables Vol C Tables 4.2.6.8 and 6.1.1.4'
O O 0.0106 0.0060 'International Tables Vol C Tables 4.2.6.8 and 6.1.1.4'
P P 0.1023 0.0942 'International Tables Vol C Tables 4.2.6.8 and 6.1.1.4'

loop_
_geom_angle_atom_site_label_1
_geom_angle_atom_site_label_2
_geom_angle_atom_site_label_3
_geom_angle
_geom_angle_site_symmetry_1
_geom_angle_site_symmetry_3
F2 Ge1 O2 176.93(15) . .
F2 Ge1 O7 86.47(14) . .
O2 Ge1 O7 96.38(15) . .
F2 Ge1 O8 86.03(14) . .
O2 Ge1 O8 95.05(15) . .
O7 Ge1 O8 90.58(15) . .
F2 Ge1 O9 86.72(14) . .
O2 Ge1 O9 92.05(15) . .
O7 Ge1 O9 91.79(15) . .
O8 Ge1 O9 172.21(14) . .
F2 Ge1 O10 86.09(13) . .
O2 Ge1 O10 91.01(15) . .
O7 Ge1 O10 172.24(14) . .
O8 Ge1 O10 91.11(15) . .
O9 Ge1 O10 85.57(15) . .
F2 Ge1 K2 50.18(10) . 3_665
O2 Ge1 K2 126.96(12) . 3_665
O7 Ge1 K2 121.13(11) . 3_665
O8 Ge1 K2 118.33(10) . 3_665
O9 Ge1 K2 54.32(10) . 3_665
O10 Ge1 K2 51.70(10) . 3_665
F2 Ge1 K2 44.95(9) . .
O2 Ge1 K2 134.60(11) . .
O7 Ge1 K2 107.07(10) . .
O8 Ge1 K2 47.71(10) . .
O9 Ge1 K2 124.53(10) . .
O10 Ge1 K2 68.84(10) . .
K2 Ge1 K2 71.72(4) 3_665 .
F2 Ge1 K1 43.85(9) . 4_565
O2 Ge1 K1 138.07(11) . 4_565
O7 Ge1 K1 49.36(10) . 4_565
O8 Ge1 K1 106.85(11) . 4_565
O9 Ge1 K1 69.43(11) . 4_565
O10 Ge1 K1 122.97(10) . 4_565
K2 Ge1 K1 72.65(4) 3_665 4_565
K2 Ge1 K1 84.31(4) . 4_565
F2 Ge1 K4 117.87(10) . 2_655
O2 Ge1 K4 59.38(11) . 2_655
O7 Ge1 K4 128.75(11) . 2_655
O8 Ge1 K4 132.30(11) . 2_655
O9 Ge1 K4 49.95(11) . 2_655
O10 Ge1 K4 53.86(10) . 2_655
K2 Ge1 K4 67.79(4) 3_665 2_655
K2 Ge1 K4 122.18(3) . 2_655
K1 Ge1 K4 119.00(3) 4_565 2_655
F1 Ge2 O4 178.94(14) . .
F1 Ge2 O13 86.95(14) . 1_455
O4 Ge2 O13 92.02(15) . 1_455
F1 Ge2 O12 85.67(14) . .
O4 Ge2 O12 95.36(15) . .
O13 Ge2 O12 172.45(14) 1_455 .
F1 Ge2 O14 85.18(14) . 1_455
O4 Ge2 O14 94.53(16) . 1_455
O13 Ge2 O14 90.33(15) 1_455 1_455
O12 Ge2 O14 90.65(15) . 1_455
F1 Ge2 O11 86.63(14) . .
O4 Ge2 O11 93.61(15) . .
O13 Ge2 O11 87.04(15) 1_455 .
O12 Ge2 O11 90.92(15) . .
O14 Ge2 O11 171.52(14) 1_455 .
F1 Ge2 K3 49.43(9) . 1_455
O4 Ge2 K3 130.03(12) . 1_455
O13 Ge2 K3 54.58(10) 1_455 1_455
O12 Ge2 K3 118.70(10) . 1_455
O14 Ge2 K3 118.51(11) 1_455 1_455
O11 Ge2 K3 53.74(10) . 1_455
F1 Ge2 K2 43.61(9) . 1_455
O4 Ge2 K2 135.58(11) . 1_455
O13 Ge2 K2 65.42(11) 1_455 1_455
O12 Ge2 K2 109.77(11) . 1_455
O14 Ge2 K2 50.82(11) 1_455 1_455
O11 Ge2 K2 120.95(11) . 1_455
K3 Ge2 K2 68.13(3) 1_455 1_455
F1 Ge2 K1 44.41(9) . 4_565
O4 Ge2 K1 136.61(11) . 4_565
O13 Ge2 K1 123.57(10) 1_455 4_565
O12 Ge2 K1 49.14(10) . 4_565
O14 Ge2 K1 107.84(10) 1_455 4_565
O11 Ge2 K1 67.31(10) . 4_565
K3 Ge2 K1 70.18(3) 1_455 4_565
K2 Ge2 K1 85.53(4) 1_455 4_565
O2 Co1 O2 180.0 3_666 .
O2 Co1 O1 89.87(14) 3_666 3_666
O2 Co1 O1 90.13(14) . 3_666
O2 Co1 O1 90.13(14) 3_666 .
O2 Co1 O1 89.87(14) . .
O1 Co1 O1 180.0 3_666 .
O2 Co1 O3 88.75(13) 3_666 .
O2 Co1 O3 91.25(13) . .
O1 Co1 O3 92.05(14) 3_666 .
O1 Co1 O3 87.95(14) . .
O2 Co1 O3 91.25(13) 3_666 3_666
O2 Co1 O3 88.75(13) . 3_666
O1 Co1 O3 87.95(14) 3_666 3_666
O1 Co1 O3 92.05(14) . 3_666
O3 Co1 O3 180.0 . 3_666
O2 Co1 K4 58.97(10) 3_666 4_566
O2 Co1 K4 121.03(10) . 4_566
O1 Co1 K4 132.40(10) 3_666 4_566
O1 Co1 K4 47.60(10) . 4_566
O3 Co1 K4 119.44(10) . 4_566
O3 Co1 K4 60.56(10) 3_666 4_566
O2 Co1 K4 121.03(10) 3_666 2_655
O2 Co1 K4 58.97(10) . 2_655
O1 Co1 K4 47.60(10) 3_666 2_655
O1 Co1 K4 132.40(10) . 2_655
O3 Co1 K4 60.56(10) . 2_655
O3 Co1 K4 119.44(10) 3_666 2_655
K4 Co1 K4 180.0 4_566 2_655
O4 Co2 O4 180.00(14) . 3_566
O4 Co2 O5 90.65(14) . 3_666
O4 Co2 O5 89.35(14) 3_566 3_666
O4 Co2 O5 89.35(14) . 1_455
O4 Co2 O5 90.65(14) 3_566 1_455
O5 Co2 O5 180.0(2) 3_666 1_455
O4 Co2 O6 91.23(13) . 3_666
O4 Co2 O6 88.77(13) 3_566 3_666
O5 Co2 O6 91.02(14) 3_666 3_666
O5 Co2 O6 88.99(14) 1_455 3_666
O4 Co2 O6 88.77(13) . 1_455
O4 Co2 O6 91.23(13) 3_566 1_455
O5 Co2 O6 88.98(14) 3_666 1_455
O5 Co2 O6 91.01(14) 1_455 1_455
O6 Co2 O6 180.0 3_666 1_455
O4 Co2 K3 100.50(10) . 4_466
O4 Co2 K3 79.50(10) 3_566 4_466
O5 Co2 K3 45.97(10) 3_666 4_466
O5 Co2 K3 134.03(10) 1_455 4_466
O6 Co2 K3 134.89(9) 3_666 4_466
O6 Co2 K3 45.11(9) 1_455 4_466
O4 Co2 K3 79.50(10) . 2_655
O4 Co2 K3 100.50(10) 3_566 2_655
O5 Co2 K3 134.03(10) 3_666 2_655
O5 Co2 K3 45.97(10) 1_455 2_655
O6 Co2 K3 45.11(9) 3_666 2_655
O6 Co2 K3 134.89(9) 1_455 2_655
K3 Co2 K3 180.000(17) 4_466 2_655
O1 P1 O15 111.5(2) . .
O1 P1 O7 112.48(19) . .
O15 P1 O7 108.1(2) . .
O1 P1 O11 111.0(2) . .
O15 P1 O11 106.03(19) . .
O7 P1 O11 107.35(19) . .
O1 P1 K4 138.90(15) . .
O15 P1 K4 43.01(13) . .
O7 P1 K4 66.60(14) . .
O11 P1 K4 107.83(13) . .
O1 P1 K1 136.71(15) . 4_565
O15 P1 K1 110.54(14) . 4_565
O7 P1 K1 42.82(13) . 4_565
O11 P1 K1 65.58(13) . 4_565
K4 P1 K1 72.66(4) . 4_565
O3 P2 O16 111.7(2) . .
O3 P2 O12 112.5(2) . .
O16 P2 O12 105.9(2) . .
O3 P2 O9 109.9(2) . .
O16 P2 O9 108.41(19) . .
O12 P2 O9 108.26(19) . .
O3 P2 K1 141.12(15) . 2
O16 P2 K1 48.26(14) . 2
O12 P2 K1 59.83(13) . 2
O9 P2 K1 108.44(14) . 2
O3 P2 K4 72.99(15) . 2_655
O16 P2 K4 81.74(15) . 2_655
O12 P2 K4 167.05(14) . 2_655
O9 P2 K4 58.95(14) . 2_655
K1 P2 K4 123.76(5) 2 2_655
O3 P2 K3 67.49(14) . 2_655
O16 P2 K3 48.81(13) . 2_655
O12 P2 K3 105.11(13) . 2_655
O9 P2 K3 144.20(14) . 2_655
K1 P2 K3 77.74(4) 2 2_655
K4 P2 K3 87.80(5) 2_655 2_655
O3 P2 K1 135.15(15) . 4_565
O16 P2 K1 111.29(15) . 4_565
O12 P2 K1 42.00(12) . 4_565
O9 P2 K1 67.09(13) . 4_565
K1 P2 K1 67.71(4) 2 4_565
K4 P2 K1 125.72(5) 2_655 4_565
K3 P2 K1 141.24(5) 2_655 4_565
O5 P3 O10 111.69(19) . .
O5 P3 O14 113.5(2) . .
O10 P3 O14 109.8(2) . .
O5 P3 O17 109.7(2) . .
O10 P3 O17 106.2(2) . .
O14 P3 O17 105.50(19) . .
O5 P3 K3 55.97(14) . 2_755
O10 P3 K3 142.10(14) . 2_755
O14 P3 K3 107.67(14) . 2_755
O17 P3 K3 57.54(14) . 2_755
O5 P3 K1 132.54(15) . 2_655
O10 P3 K1 114.22(14) . 2_655
O14 P3 K1 60.38(13) . 2_655
O17 P3 K1 45.59(13) . 2_655
K3 P3 K1 80.04(4) 2_755 2_655
O5 P3 K4 70.33(14) . 2_655
O10 P3 K4 57.18(13) . 2_655
O14 P3 K4 165.73(14) . 2_655
O17 P3 K4 85.12(14) . 2_655
K3 P3 K4 85.99(5) 2_755 2_655
K1 P3 K4 128.12(5) 2_655 2_655
O5 P3 K2 140.64(14) . .
O10 P3 K2 67.55(13) . .
O14 P3 K2 43.50(13) . .
O17 P3 K2 107.90(14) . .
K3 P3 K2 146.81(5) 2_755 .
K1 P3 K2 70.94(4) 2_655 .
K4 P3 K2 124.60(5) 2_655 .
O6 P4 O18 110.1(2) . .
O6 P4 O8 110.7(2) . .
O18 P4 O8 107.7(2) . .
O6 P4 O13 112.4(2) . .
O18 P4 O13 107.43(19) . .
O8 P4 O13 108.36(19) . .
O6 P4 K3 51.37(14) . 4_566
O18 P4 K3 61.14(15) . 4_566
O8 P4 K3 139.29(13) . 4_566
O13 P4 K3 112.33(14) . 4_566
O6 P4 K2 133.50(14) . .
O18 P4 K2 114.86(15) . .
O8 P4 K2 43.98(12) . .
O13 P4 K2 64.81(13) . .
K3 P4 K2 174.70(5) 4_566 .
O6 P4 K4 138.89(14) . .
O18 P4 K4 48.16(15) . .
O8 P4 K4 61.79(14) . .
O13 P4 K4 107.97(14) . .
K3 P4 K4 105.58(5) 4_566 .
K2 P4 K4 71.91(4) . .
Ge2 F1 K2 108.35(12) . 1_455
Ge2 F1 K1 107.93(13) . 4_565
K2 F1 K1 136.45(11) 1_455 4_565
Ge2 F1 K3 100.68(12) . 1_455
K2 F1 K3 96.71(10) 1_455 1_455
K1 F1 K3 99.43(9) 4_565 1_455
Ge1 F2 K1 108.80(12) . 4_565
Ge1 F2 K2 107.38(13) . .
K1 F2 K2 131.53(12) 4_565 .
Ge1 F2 K2 99.67(12) . 3_665
K1 F2 K2 103.46(10) 4_565 3_665
K2 F2 K2 101.06(10) . 3_665
P1 O1 Co1 135.0(2) . .
P1 O1 K4 121.06(18) . 4_566
Co1 O1 K4 101.69(13) . 4_566
Ge1 O2 Co1 130.94(19) . .
Ge1 O2 K4 93.16(13) . 2_655
Co1 O2 K4 89.98(11) . 2_655
Ge1 O2 H2 109(5) . .
Co1 O2 H2 112(5) . .
K4 O2 H2 120(5) 2_655 .
P2 O3 Co1 132.3(2) . .
P2 O3 K3 88.39(15) . 2_655
Co1 O3 K3 138.89(14) . 2_655
Ge2 O4 Co2 132.54(19) . .
Ge2 O4 H4 110(5) . .
Co2 O4 H4 116(5) . .
P3 O5 Co2 131.2(2) . 1_655
P3 O5 K3 98.80(16) . 2_755
Co2 O5 K3 103.35(14) 1_655 2_755
P4 O6 Co2 134.3(2) . 1_655
P4 O6 K3 104.66(17) . 4_566
Co2 O6 K3 103.52(13) 1_655 4_566
P1 O7 Ge1 139.2(2) . .
P1 O7 K1 115.54(17) . 4_565
Ge1 O7 K1 100.80(13) . 4_565
P1 O7 K4 88.56(15) . .
Ge1 O7 K4 110.11(14) . .
K1 O7 K4 90.06(9) 4_565 .
P4 O8 Ge1 136.6(2) . .
P4 O8 K2 113.38(17) . .
Ge1 O8 K2 102.44(13) . .
P4 O8 K4 94.59(15) . .
Ge1 O8 K4 109.10(14) . .
K2 O8 K4 90.73(9) . .
P2 O9 Ge1 129.9(2) . .
P2 O9 K2 134.25(18) . 3_665
Ge1 O9 K2 93.08(12) . 3_665
P2 O9 K4 95.28(15) . 2_655
Ge1 O9 K4 101.77(14) . 2_655
K2 O9 K4 89.12(10) 3_665 2_655
P3 O10 Ge1 134.7(2) . .
P3 O10 K2 127.21(18) . 3_665
Ge1 O10 K2 95.29(13) . 3_665
P3 O10 K4 99.08(16) . 2_655
Ge1 O10 K4 96.98(12) . 2_655
K2 O10 K4 88.24(10) 3_665 2_655
P1 O11 Ge2 130.3(2) . .
P1 O11 K3 133.34(18) . 1_455
Ge2 O11 K3 94.38(13) . 1_455
P2 O12 Ge2 137.4(2) . .
P2 O12 K1 116.76(17) . 4_565
Ge2 O12 K1 100.99(14) . 4_565
P2 O12 K1 94.49(16) . 2
Ge2 O12 K1 106.83(14) . 2
K1 O12 K1 87.47(10) 4_565 2
P4 O13 Ge2 131.2(2) . 1_655
P4 O13 K3 133.00(18) . .
Ge2 O13 K3 93.72(12) 1_655 .
P4 O13 K2 90.33(15) . .
Ge2 O13 K2 83.82(11) 1_655 .
K3 O13 K2 80.27(9) . .
P3 O14 Ge2 141.3(2) . 1_655
P3 O14 K2 114.78(18) . .
Ge2 O14 K2 98.42(14) 1_655 .
P3 O14 K1 94.34(15) . 2_655
Ge2 O14 K1 104.94(13) 1_655 2_655
K2 O14 K1 90.94(10) . 2_655
P1 O15 K4 114.80(18) . .
P1 O15 K2 149.93(19) . 4_566
K4 O15 K2 85.06(10) . 4_566
P2 O16 K1 107.65(18) . 2
P2 O16 K3 108.18(17) . 2_655
K1 O16 K3 105.67(12) 2 2_655
P3 O17 K1 110.65(17) . 2_655
P3 O17 K3 96.39(16) . 2_755
K1 O17 K3 105.87(12) 2_655 2_755
P3 O17 H17 119(5) . .
K1 O17 H17 121(5) 2_655 .
K3 O17 H17 99(5) 2_755 .
P4 O18 K4 109.88(19) . .
P4 O18 K3 93.60(17) . 4_566
K4 O18 K3 145.91(13) . 4_566
P4 O18 H18 124(5) . .
K4 O18 H18 88(6) . .
K3 O18 H18 99(5) 4_566 .
K4 OW1 K1 103.41(13) 4_566 .
K4 OW1 K3 115.17(14) 4_566 4_466
K1 OW1 K3 90.84(12) . 4_466
K4 OW1 HW1A 117(6) 4_566 .
K1 OW1 HW1A 103(6) . .
K3 OW1 HW1A 120(6) 4_466 .
K4 OW1 HW1B 71(6) 4_566 .
K1 OW1 HW1B 158(5) . .
K3 OW1 HW1B 73(5) 4_466 .
HW1A OW1 HW1B 98(7) . .
K3 OW2 K2 95.48(14) . .
K3 OW2 K4 133.27(17) . .
K2 OW2 K4 107.14(16) . .
K3 OW2 HW2A 75(6) . .
K2 OW2 HW2A 171(6) . .
K4 OW2 HW2A 80(5) . .
K3 OW2 HW2B 119(5) . .
K2 OW2 HW2B 79(5) . .
K4 OW2 HW2B 106(5) . .
HW2A OW2 HW2B 106(7) . .
F2 K1 F1 139.76(9) 4_566 4_566
F2 K1 O17 70.30(10) 4_566 2_645
F1 K1 O17 149.04(11) 4_566 2_645
F2 K1 O16 143.88(10) 4_566 2_545
F1 K1 O16 75.65(10) 4_566 2_545
O17 K1 O16 76.39(11) 2_645 2_545
F2 K1 OW1 102.93(11) 4_566 .
F1 K1 OW1 87.06(11) 4_566 .
O17 K1 OW1 75.97(11) 2_645 .
O16 K1 OW1 81.64(12) 2_545 .
F2 K1 O7 53.63(9) 4_566 4_566
F1 K1 O7 90.48(10) 4_566 4_566
O17 K1 O7 112.02(11) 2_645 4_566
O16 K1 O7 158.94(11) 2_545 4_566
OW1 K1 O7 81.89(11) . 4_566
F2 K1 O12 89.65(10) 4_566 4_566
F1 K1 O12 53.35(9) 4_566 4_566
O17 K1 O12 156.73(11) 2_645 4_566
O16 K1 O12 118.87(11) 2_545 4_566
OW1 K1 O12 121.48(11) . 4_566
O7 K1 O12 60.57(10) 4_566 4_566
F2 K1 O12 113.28(10) 4_566 2_545
F1 K1 O12 86.52(9) 4_566 2_545
O17 K1 O12 85.11(10) 2_645 2_545
O16 K1 O12 49.01(10) 2_545 2_545
OW1 K1 O12 130.22(11) . 2_545
O7 K1 O12 147.42(10) 4_566 2_545
O12 K1 O12 92.53(10) 4_566 2_545
F2 K1 O14 67.29(9) 4_566 2_645
F1 K1 O14 136.78(10) 4_566 2_645
O17 K1 O14 48.87(10) 2_645 2_645
O16 K1 O14 80.52(10) 2_545 2_645
OW1 K1 O14 124.54(11) . 2_645
O7 K1 O14 119.86(10) 4_566 2_645
O12 K1 O14 113.14(10) 4_566 2_645
O12 K1 O14 51.05(9) 2_545 2_645
F2 K1 P2 135.21(8) 4_566 2_545
F1 K1 P2 75.71(7) 4_566 2_545
O17 K1 P2 84.10(9) 2_645 2_545
O16 K1 P2 24.09(8) 2_545 2_545
OW1 K1 P2 105.68(9) . 2_545
O7 K1 P2 163.65(8) 4_566 2_545
O12 K1 P2 103.53(8) 4_566 2_545
O12 K1 P2 25.68(7) 2_545 2_545
O14 K1 P2 68.18(7) 2_645 2_545
F2 K1 P3 64.56(7) 4_566 2_645
F1 K1 P3 152.82(7) 4_566 2_645
O17 K1 P3 23.76(8) 2_645 2_645
O16 K1 P3 79.33(8) 2_545 2_645
OW1 K1 P3 99.73(9) . 2_645
O7 K1 P3 116.45(8) 4_566 2_645
O12 K1 P3 135.90(8) 4_566 2_645
O12 K1 P3 68.93(7) 2_545 2_645
O14 K1 P3 25.27(6) 2_645 2_645
P2 K1 P3 77.12(5) 2_545 2_645
F2 K1 Ge1 27.36(6) 4_566 4_566
F1 K1 Ge1 112.60(7) 4_566 4_566
O17 K1 Ge1 96.46(9) 2_645 4_566
O16 K1 Ge1 170.69(8) 2_545 4_566
OW1 K1 Ge1 102.61(9) . 4_566
O7 K1 Ge1 29.83(7) 4_566 4_566
O12 K1 Ge1 66.16(7) 4_566 4_566
O12 K1 Ge1 125.26(8) 2_545 4_566
O14 K1 Ge1 90.29(7) 2_645 4_566
P2 K1 Ge1 150.93(5) 2_545 4_566
P3 K1 Ge1 91.73(5) 2_645 4_566
F1 K2 F2 142.26(10) 1_655 .
F1 K2 OW2 84.71(12) 1_655 .
F2 K2 OW2 103.38(12) . .
F1 K2 F2 97.95(9) 1_655 3_665
F2 K2 F2 78.94(10) . 3_665
OW2 K2 F2 172.31(11) . 3_665
F1 K2 O10 135.95(10) 1_655 3_665
F2 K2 O10 72.31(10) . 3_665
OW2 K2 O10 118.57(12) . 3_665
F2 K2 O10 54.84(9) 3_665 3_665
F1 K2 O8 94.28(10) 1_655 .
F2 K2 O8 53.97(9) . .
OW2 K2 O8 75.71(12) . .
F2 K2 O8 111.15(10) 3_665 .
O10 K2 O8 126.20(11) 3_665 .
F1 K2 O14 53.81(9) 1_655 .
F2 K2 O14 90.69(10) . .
OW2 K2 O14 116.12(12) . .
F2 K2 O14 70.92(10) 3_665 .
O10 K2 O14 125.05(11) 3_665 .
O8 K2 O14 63.74(10) . .
F1 K2 O9 81.27(10) 1_655 3_665
F2 K2 O9 122.43(10) . 3_665
OW2 K2 O9 119.98(12) . 3_665
F2 K2 O9 53.75(9) 3_665 3_665
O10 K2 O9 54.86(10) 3_665 3_665
O8 K2 O9 162.87(11) . 3_665
O14 K2 O9 100.97(10) . 3_665
F1 K2 O13 48.44(8) 1_655 .
F2 K2 O13 100.91(9) . .
OW2 K2 O13 65.83(11) . .
F2 K2 O13 121.21(9) 3_665 .
O10 K2 O13 172.37(10) 3_665 .
O8 K2 O13 47.36(9) . .
O14 K2 O13 50.30(9) . .
O9 K2 O13 129.60(10) 3_665 .
F1 K2 O15 123.72(9) 1_655 4_565
F2 K2 O15 88.47(9) . 4_565
OW2 K2 O15 53.67(11) . 4_565
F2 K2 O15 119.52(9) 3_665 4_565
O10 K2 O15 64.90(10) 3_665 4_565
O8 K2 O15 107.37(10) . 4_565
O14 K2 O15 169.07(10) . 4_565
O9 K2 O15 88.64(10) 3_665 4_565
O13 K2 O15 119.25(9) . 4_565
F1 K2 Ge1 105.94(7) 1_655 3_665
F2 K2 Ge1 90.16(7) . 3_665
OW2 K2 Ge1 142.17(10) . 3_665
F2 K2 Ge1 30.15(6) 3_665 3_665
O10 K2 Ge1 33.01(7) 3_665 3_665
O8 K2 Ge1 137.16(8) . 3_665
O14 K2 Ge1 98.57(8) . 3_665
O9 K2 Ge1 32.60(7) 3_665 3_665
O13 K2 Ge1 146.47(7) . 3_665
O15 K2 Ge1 92.33(7) 4_565 3_665
F1 K2 Ge2 28.04(6) 1_655 1_655
F2 K2 Ge2 114.27(7) . 1_655
OW2 K2 Ge2 90.46(10) . 1_655
F2 K2 Ge2 95.25(7) 3_665 1_655
O10 K2 Ge2 148.76(8) 3_665 1_655
O8 K2 Ge2 69.14(8) . 1_655
O14 K2 Ge2 30.76(7) . 1_655
O9 K2 Ge2 102.04(8) 3_665 1_655
O13 K2 Ge2 30.76(6) . 1_655
O15 K2 Ge2 142.15(7) 4_565 1_655
Ge1 K2 Ge2 116.13(4) 3_665 1_655
F1 K2 HW2B 93.9(14) 1_655 .
F2 K2 HW2B 104.7(16) . .
OW2 K2 HW2B 17.8(5) . .
F2 K2 HW2B 154.6(5) 3_665 .
O10 K2 HW2B 101.7(7) 3_665 .
O8 K2 HW2B 90.1(10) . .
O14 K2 HW2B 133.2(7) . .
O9 K2 HW2B 106.6(11) 3_665 .
O13 K2 HW2B 83.2(6) . .
O15 K2 HW2B 37.2(8) 4_565 .
Ge1 K2 HW2B 124.7(5) 3_665 .
Ge2 K2 HW2B 105.5(10) 1_655 .
OW2 K3 F1 82.99(11) . 1_655
OW2 K3 O11 123.37(12) . 1_655
F1 K3 O11 53.40(9) 1_655 1_655
OW2 K3 O6 81.15(12) . 4_565
F1 K3 O6 120.30(10) 1_655 4_565
O11 K3 O6 148.82(10) 1_655 4_565
OW2 K3 O13 72.60(12) . .
F1 K3 O13 53.09(9) 1_655 .
O11 K3 O13 53.18(10) 1_655 .
O6 K3 O13 153.41(11) 4_565 .
OW2 K3 O5 134.46(12) . 2_745
F1 K3 O5 136.52(10) 1_655 2_745
O11 K3 O5 101.47(11) 1_655 2_745
O6 K3 O5 60.82(10) 4_565 2_745
O13 K3 O5 144.11(10) . 2_745
OW2 K3 O16 69.24(12) . 2_645
F1 K3 O16 119.75(10) 1_655 2_645
O11 K3 O16 100.19(10) 1_655 2_645
O6 K3 O16 107.14(11) 4_565 2_645
O13 K3 O16 67.64(10) . 2_645
O5 K3 O16 97.48(10) 2_745 2_645
OW2 K3 O17 139.96(12) . 2_745
F1 K3 O17 119.48(10) 1_655 2_745
O11 K3 O17 66.15(10) 1_655 2_745
O6 K3 O17 109.02(11) 4_565 2_745
O13 K3 O17 94.13(10) . 2_745
O5 K3 O17 50.07(10) 2_745 2_745
O16 K3 O17 70.77(10) 2_645 2_745
OW2 K3 OW1 135.55(13) . 4_665
F1 K3 OW1 82.38(10) 1_655 4_665
O11 K3 OW1 78.01(10) 1_655 4_665
O6 K3 OW1 70.81(10) 4_565 4_665
O13 K3 OW1 126.65(11) . 4_665
O5 K3 OW1 55.93(10) 2_745 4_665
O16 K3 OW1 151.51(11) 2_645 4_665
O17 K3 OW1 82.89(11) 2_745 4_665
OW2 K3 O18 64.63(11) . 4_565
F1 K3 O18 72.80(9) 1_655 4_565
O11 K3 O18 120.49(10) 1_655 4_565
O6 K3 O18 48.45(10) 4_565 4_565
O13 K3 O18 113.52(10) . 4_565
O5 K3 O18 101.11(10) 2_745 4_565
O16 K3 O18 130.02(11) 2_645 4_565
O17 K3 O18 149.72(10) 2_745 4_565
OW1 K3 O18 70.96(11) 4_665 4_565
OW2 K3 O3 51.98(11) . 2_645
F1 K3 O3 134.73(10) 1_655 2_645
O11 K3 O3 145.97(9) 1_655 2_645
O6 K3 O3 63.19(9) 4_565 2_645
O13 K3 O3 102.07(9) . 2_645
O5 K3 O3 86.92(10) 2_745 2_645
O16 K3 O3 45.80(9) 2_645 2_645
O17 K3 O3 97.00(10) 2_745 2_645
OW1 K3 O3 131.23(10) 4_665 2_645
O18 K3 O3 89.33(9) 4_565 2_645
OW2 K3 P3 138.22(10) . 2_745
F1 K3 P3 137.71(8) 1_655 2_745
O11 K3 P3 87.83(8) 1_655 2_745
O6 K3 P3 82.97(8) 4_565 2_745
O13 K3 P3 119.72(8) . 2_745
O5 K3 P3 25.23(7) 2_745 2_745
O16 K3 P3 79.11(8) 2_645 2_745
O17 K3 P3 26.07(7) 2_745 2_745
OW1 K3 P3 72.42(9) 4_665 2_745
O18 K3 P3 126.29(8) 4_565 2_745
O3 K3 P3 86.42(8) 2_645 2_745
OW2 K3 HW2A 18.0(4) . .
F1 K3 HW2A 101.0(5) 1_655 .
O11 K3 HW2A 136.2(13) 1_655 .
O6 K3 HW2A 72.8(15) 4_565 .
O13 K3 HW2A 83.1(13) . .
O5 K3 HW2A 118.1(8) 2_745 .
O16 K3 HW2A 58.9(14) 2_645 .
O17 K3 HW2A 126.6(10) 2_745 .
OW1 K3 HW2A 139.3(16) 4_665 .
O18 K3 HW2A 71.5(15) 4_565 .
O3 K3 HW2A 34.0(5) 2_645 .
P3 K3 HW2A 120.3(5) 2_745 .
OW2 K4 O15 143.04(13) . .
OW2 K4 OW1 112.97(13) . 4_565
O15 K4 OW1 85.33(12) . 4_565
OW2 K4 O1 61.39(11) . 4_565
O15 K4 O1 153.88(12) . 4_565
OW1 K4 O1 72.49(11) 4_565 4_565
OW2 K4 O18 74.31(12) . .
O15 K4 O18 74.64(11) . .
OW1 K4 O18 149.38(12) 4_565 .
O1 K4 O18 131.15(11) 4_565 .
OW2 K4 O9 91.28(12) . 2_645
O15 K4 O9 96.59(10) . 2_645
OW1 K4 O9 136.32(12) 4_565 2_645
O1 K4 O9 90.43(10) 4_565 2_645
O18 K4 O9 70.12(10) . 2_645
OW2 K4 O10 137.70(12) . 2_645
O15 K4 O10 67.44(10) . 2_645
OW1 K4 O10 93.62(11) 4_565 2_645
O1 K4 O10 99.72(10) 4_565 2_645
O18 K4 O10 99.56(10) . 2_645
O9 K4 O10 48.99(9) 2_645 2_645
OW2 K4 O7 106.21(12) . .
O15 K4 O7 46.53(9) . .
OW1 K4 O7 73.19(10) 4_565 .
O1 K4 O7 133.47(10) 4_565 .
O18 K4 O7 76.22(10) . .
O9 K4 O7 136.00(10) 2_645 .
O10 K4 O7 112.91(9) 2_645 .
OW2 K4 O2 97.47(11) . 2_645
O15 K4 O2 114.73(10) . 2_645
OW1 K4 O2 90.97(11) 4_565 2_645
O1 K4 O2 53.77(9) 4_565 2_645
O18 K4 O2 118.27(10) . 2_645
O9 K4 O2 48.64(9) 2_645 2_645
O10 K4 O2 47.77(9) 2_645 2_645
O7 K4 O2 155.18(9) . 2_645
OW2 K4 O8 65.79(11) . .
O15 K4 O8 78.11(10) . .
OW1 K4 O8 108.91(11) 4_565 .
O1 K4 O8 121.62(10) 4_565 .
O18 K4 O8 44.91(9) . .
O9 K4 O8 114.19(10) 2_645 .
O10 K4 O8 136.95(9) 2_645 .
O7 K4 O8 46.25(9) . .
O2 K4 O8 157.62(9) 2_645 .
OW2 K4 P2 65.55(10) . 2_645
O15 K4 P2 115.98(9) . 2_645
OW1 K4 P2 147.18(10) 4_565 2_645
O1 K4 P2 79.56(8) 4_565 2_645
O18 K4 P2 63.43(8) . 2_645
O9 K4 P2 25.77(6) 2_645 2_645
O10 K4 P2 74.26(8) 2_645 2_645
O7 K4 P2 139.62(8) . 2_645
O2 K4 P2 58.12(7) 2_645 2_645
O8 K4 P2 100.15(8) . 2_645
OW2 K4 P1 129.04(11) . .
O15 K4 P1 22.19(7) . .
OW1 K4 P1 75.35(9) 4_565 .
O1 K4 P1 147.26(8) 4_565 .
O18 K4 P1 77.58(8) . .
O9 K4 P1 117.58(8) 2_645 .
O10 K4 P1 88.13(7) 2_645 .
O7 K4 P1 24.84(6) . .
O2 K4 P1 133.36(7) 2_645 .
O8 K4 P1 64.21(7) . .
P2 K4 P1 132.93(5) 2_645 .
OW2 K4 HW2A 17.6(5) . .
O15 K4 HW2A 150.3(17) . .
OW1 K4 HW2A 120.6(16) 4_565 .
O1 K4 HW2A 55.8(16) 4_565 .
O18 K4 HW2A 75.7(17) . .
O9 K4 HW2A 75.1(8) 2_645 .
O10 K4 HW2A 120.1(5) 2_645 .
O7 K4 HW2A 122.9(8) . .
O2 K4 HW2A 81.5(9) 2_645 .
O8 K4 HW2A 79.6(11) . .
P2 K4 HW2A 49.8(9) 2_645 .
P1 K4 HW2A 143.7(11) . .

loop_
_geom_bond_atom_site_label_1
_geom_bond_atom_site_label_2
_geom_bond_distance
_geom_bond_site_symmetry_2
Ge1 F2 1.794(3) .
Ge1 O2 1.812(3) .
Ge1 O7 1.871(3) .
Ge1 O8 1.878(3) .
Ge1 O9 1.899(3) .
Ge1 O10 1.926(3) .
Ge1 K2 3.5202(16) 3_665
Ge1 K2 3.6855(15) .
Ge1 K1 3.695(2) 4_565
Ge1 K4 3.924(2) 2_655
Ge2 F1 1.808(3) .
Ge2 O4 1.820(3) .
Ge2 O13 1.878(3) 1_455
Ge2 O12 1.880(3) .
Ge2 O14 1.888(3) 1_455
Ge2 O11 1.889(3) .
Ge2 K3 3.5659(18) 1_455
Ge2 K2 3.651(2) 1_455
Ge2 K1 3.7063(16) 4_565
Co1 O2 2.035(3) 3_666
Co1 O2 2.035(3) .
Co1 O1 2.058(3) 3_666
Co1 O1 2.058(3) .
Co1 O3 2.131(4) .
Co1 O3 2.131(4) 3_666
Co1 K4 3.9466(19) 4_566
Co1 K4 3.9466(19) 2_655
Co2 O4 2.052(3) .
Co2 O4 2.052(3) 3_566
Co2 O5 2.082(3) 3_666
Co2 O5 2.082(3) 1_455
Co2 O6 2.125(4) 3_666
Co2 O6 2.125(4) 1_455
Co2 K3 3.9690(17) 4_466
Co2 K3 3.9690(17) 2_655
P1 O1 1.504(3) .
P1 O15 1.532(4) .
P1 O7 1.548(3) .
P1 O11 1.552(4) .
P1 K4 3.684(2) .
P1 K1 3.789(2) 4_565
P2 O3 1.514(4) .
P2 O16 1.524(4) .
P2 O12 1.547(4) .
P2 O9 1.557(4) .
P2 K1 3.558(2) 2
P2 K4 3.566(2) 2_655
P2 K3 3.7041(19) 2_655
P2 K1 3.811(2) 4_565
P3 O5 1.508(3) .
P3 O10 1.529(4) .
P3 O14 1.538(4) .
P3 O17 1.547(4) .
P3 K3 3.497(2) 2_755
P3 K1 3.5918(19) 2_655
P3 K4 3.751(2) 2_655
P3 K2 3.773(2) .
P4 O6 1.503(3) .
P4 O18 1.531(4) .
P4 O8 1.547(4) .
P4 O13 1.552(3) .
P4 K3 3.581(2) 4_566
P4 K2 3.690(2) .
P4 K4 3.849(2) .
F1 K2 2.653(3) 1_455
F1 K1 2.726(3) 4_565
F1 K3 2.756(3) 1_455
F2 K1 2.704(3) 4_565
F2 K2 2.728(3) .
F2 K2 2.743(3) 3_665
O1 K4 2.976(4) 4_566
O2 K4 3.382(4) 2_655
O2 H2 0.82(2) .
O3 K3 3.423(4) 2_655
O4 H4 0.82(2) .
O5 Co2 2.082(3) 1_655
O5 K3 2.933(4) 2_755
O6 Co2 2.125(3) 1_655
O6 K3 2.892(4) 4_566
O7 K1 2.854(4) 4_565
O7 K4 3.382(4) .
O8 K2 2.792(3) .
O8 K4 3.403(4) .
O9 K2 2.864(3) 3_665
O9 K4 3.068(4) 2_655
O10 K2 2.774(4) 3_665
O10 K4 3.193(4) 2_655
O11 K3 2.884(4) 1_455
O12 K1 2.856(3) 4_565
O12 K1 3.086(4) 2
O13 Ge2 1.878(3) 1_655
O13 K3 2.912(3) .
O13 K2 3.339(4) .
O14 Ge2 1.888(3) 1_655
O14 K2 2.861(4) .
O14 K1 3.132(4) 2_655
O15 K4 2.768(4) .
O15 K2 3.359(4) 4_566
O16 K1 2.786(4) 2
O16 K3 2.934(4) 2_655
O17 K1 2.742(4) 2_655
O17 K3 2.969(4) 2_755
O17 H17 0.83(2) .
O18 K4 3.049(4) .
O18 K3 3.143(4) 4_566
O18 H18 0.83(2) .
OW1 K4 2.816(5) 4_566
OW1 K1 2.826(4) .
OW1 K3 3.042(4) 4_466
OW1 HW1A 0.81(2) .
OW1 HW1B 0.82(2) .
OW2 K3 2.725(5) .
OW2 K2 2.737(5) .
OW2 K4 2.767(5) .
OW2 HW2A 0.84(2) .
OW2 HW2B 0.84(2) .
K1 F2 2.704(3) 4_566
K1 F1 2.726(3) 4_566
K1 O17 2.742(4) 2_645
K1 O16 2.786(4) 2_545
K1 O7 2.854(4) 4_566
K1 O12 2.856(3) 4_566
K1 O12 3.086(4) 2_545
K1 O14 3.132(4) 2_645
K1 P2 3.559(2) 2_545
K1 P3 3.5918(19) 2_645
K1 Ge1 3.695(2) 4_566
K2 F1 2.653(3) 1_655
K2 F2 2.743(3) 3_665
K2 O10 2.774(4) 3_665
K2 O9 2.864(3) 3_665
K2 O15 3.359(4) 4_565
K2 Ge1 3.5202(16) 3_665
K2 Ge2 3.651(2) 1_655
K2 HW2B 2.70(8) .
K3 F1 2.756(3) 1_655
K3 O11 2.884(4) 1_655
K3 O6 2.892(4) 4_565
K3 O5 2.933(4) 2_745
K3 O16 2.934(4) 2_645
K3 O17 2.969(4) 2_745
K3 OW1 3.042(4) 4_665
K3 O18 3.143(4) 4_565
K3 O3 3.423(4) 2_645
K3 P3 3.497(2) 2_745
K3 HW2A 2.64(8) .
K4 OW1 2.816(5) 4_565
K4 O1 2.976(4) 4_565
K4 O9 3.068(4) 2_645
K4 O10 3.193(4) 2_645
K4 O2 3.382(4) 2_645
K4 P2 3.566(2) 2_645
K4 HW2A 2.74(8) .

loop_
_geom_hbond_atom_site_label_D
_geom_hbond_atom_site_label_H
_geom_hbond_atom_site_label_A
_geom_hbond_distance_DH
_geom_hbond_distance_HA
_geom_hbond_distance_DA
_geom_hbond_angle_DHA
_geom_hbond_site_symmetry_A
O2 H2 O6 0.82(2) 1.92(3) 2.711(5) 164(8) .
O4 H4 O1 0.82(2) 2.34(6) 2.958(5) 133(6) .
O4 H4 O3 0.82(2) 2.14(5) 2.800(5) 137(7) .
O17 H17 O15 0.83(2) 1.62(2) 2.448(5) 172(8) 2_655
O18 H18 O16 0.83(2) 1.60(3) 2.413(5) 168(8) 2_645
OW1 HW1A O11 0.81(2) 2.47(4) 3.221(5) 155(7) .
OW1 HW1A O13 0.81(2) 2.48(5) 3.146(5) 141(7) 1_455
OW1 HW1B O5 0.82(2) 2.02(3) 2.804(5) 162(8) 3_666
OW2 HW2A O3 0.84(2) 1.92(2) 2.766(6) 176(8) 2_645
OW2 HW2B O15 0.84(2) 2.03(4) 2.808(6) 154(7) 4_565
